data_7015103
loop_
_publ_author_name
'Xu, Qing-Feng'
'Ge, Jian-Feng'
'Zhou, Qiu-Xuan'
'Lu, Jian-Mei'
'Ji, Shun-Jun'
'Wang, Li-Hua'
'Zhang, Yong'
'Jin, Xue-Ming'
'Wu, Bing'

_publ_section_title
;
 Hydrothermal synthesis, structure, and luminescent properties of
 selected Zn(II)/Cd(II) coordination polymers constructed from
 3,5-bis(x-pyridyl)-1,2,4-triazole (x = 3, 4).
;
_journal_issue 12
_journal_name_full 'Dalton transactions (Cambridge, England : 2003)'
_journal_page_first 2805
_journal_page_last 2814
_journal_paper_doi 10.1039/c0dt01174f
_journal_volume 40
_journal_year 2011
_chemical_formula_moiety 'C12 H8 Cl N5 Zn'
_chemical_formula_sum 'C12 H8 Cl N5 Zn'
_chemical_formula_weight 323.05
_chemical_name_systematic
;
?
;
_space_group_IT_number 61
_symmetry_cell_setting orthorhombic
_symmetry_Int_Tables_number 61
_symmetry_space_group_name_Hall '-P 2ac 2ab'
_symmetry_space_group_name_H-M 'P b c a'
_atom_sites_solution_hydrogens geom
_atom_sites_solution_primary direct
_atom_sites_solution_secondary difmap
_audit_creation_method SHELXL-97
_cell_angle_alpha 90.00
_cell_angle_beta 90.00
_cell_angle_gamma 90.00
_cell_formula_units_Z 8
_cell_length_a 14.900(3)
_cell_length_b 7.6852(14)
_cell_length_c 23.142(5)
_cell_measurement_reflns_used 6235
_cell_measurement_temperature 223(2)
_cell_measurement_theta_max 27.5
_cell_measurement_theta_min 3.1
_cell_volume 2650.0(9)
_computing_cell_refinement CrystalClear
_computing_data_collection CrystalClear
_computing_data_reduction CrystalStructure
_computing_structure_refinement 'SHELXL-97 (Sheldrick, 1997)'
_computing_structure_solution 'SHELXS-97 (Sheldrick, 1990)'
_diffrn_ambient_temperature 223(2)
_diffrn_detector_area_resol_mean 14.63
_diffrn_measured_fraction_theta_full 0.996
_diffrn_measured_fraction_theta_max 0.996
_diffrn_measurement_device_type 'Rigaku Saturn'
_diffrn_measurement_method \w
_diffrn_radiation_monochromator graphite
_diffrn_radiation_source 'fine-focus sealed tube'
_diffrn_radiation_type MoK\a
_diffrn_radiation_wavelength 0.71075
_diffrn_reflns_av_R_equivalents 0.0366
_diffrn_reflns_av_sigmaI/netI 0.0450
_diffrn_reflns_limit_h_max 19
_diffrn_reflns_limit_h_min -11
_diffrn_reflns_limit_k_max 9
_diffrn_reflns_limit_k_min -6
_diffrn_reflns_limit_l_max 26
_diffrn_reflns_limit_l_min -30
_diffrn_reflns_number 8497
_diffrn_reflns_theta_full 27.48
_diffrn_reflns_theta_max 27.48
_diffrn_reflns_theta_min 3.11
_exptl_absorpt_coefficient_mu 2.047
_exptl_absorpt_correction_T_max 0.637
_exptl_absorpt_correction_T_min 0.421
_exptl_absorpt_correction_type multi-scan
_exptl_absorpt_process_details 'Jacobson, R. (1998) Private communication'
_exptl_crystal_colour colorless
_exptl_crystal_density_diffrn 1.620
_exptl_crystal_density_method 'not measured'
_exptl_crystal_description block
_exptl_crystal_F_000 1296
_exptl_crystal_size_max 0.46
_exptl_crystal_size_mid 0.23
_exptl_crystal_size_min 0.22
_refine_diff_density_max 0.378
_refine_diff_density_min -0.296
_refine_diff_density_rms 0.074
_refine_ls_extinction_method none
_refine_ls_goodness_of_fit_ref 1.052
_refine_ls_hydrogen_treatment constr
_refine_ls_matrix_type full
_refine_ls_number_parameters 173
_refine_ls_number_reflns 3016
_refine_ls_number_restraints 0
_refine_ls_restrained_S_all 1.052
_refine_ls_R_factor_all 0.0607
_refine_ls_R_factor_gt 0.0496
_refine_ls_shift/su_max 0.001
_refine_ls_shift/su_mean 0.000
_refine_ls_structure_factor_coef Fsqd
_refine_ls_weighting_details 'calc w=1/[\s^2^(Fo^2^)+(0.0554P)^2^+1.3619P] where P=(Fo^2^+2Fc^2^)/3'
_refine_ls_weighting_scheme calc
_refine_ls_wR_factor_gt 0.1126
_refine_ls_wR_factor_ref 0.1199
_reflns_number_gt 2617
_reflns_number_total 3016
_reflns_threshold_expression >2sigma(I)
_cod_data_source_file c0dt01174f.txt
_cod_data_source_block shelxl5
_cod_original_cell_volume 2649.9(9)
_cod_database_code 7015103

loop_
_symmetry_equiv_pos_as_xyz
'x, y, z'
'-x+1/2, y+1/2, z'
'x, -y+1/2, z+1/2'
'-x+1/2, -y, z+1/2'
'-x, -y, -z'
'x-1/2, -y-1/2, -z'
'-x, y-1/2, -z-1/2'
'x-1/2, y, -z-1/2'

loop_
_atom_site_label
_atom_site_type_symbol
_atom_site_fract_x
_atom_site_fract_y
_atom_site_fract_z
_atom_site_U_iso_or_equiv
_atom_site_adp_type
_atom_site_occupancy
_atom_site_symmetry_multiplicity
_atom_site_calc_flag
_atom_site_refinement_flags
_atom_site_disorder_assembly
_atom_site_disorder_group
Zn1 Zn 0.56586(3) 0.09418(5) 0.370418(17) 0.02677(15) Uani 1 1 d . . .
Cl1 Cl 0.61077(8) -0.16939(13) 0.34446(5) 0.0494(3) Uani 1 1 d . . .
N1 N 0.39598(18) -0.2424(4) 0.19587(12) 0.0294(6) Uani 1 1 d . . .
N2 N 0.13770(18) 0.3239(4) 0.56065(13) 0.0295(6) Uani 1 1 d . . .
N3 N 0.43487(18) 0.1175(4) 0.37985(13) 0.0299(7) Uani 1 1 d . . .
N4 N 0.40183(19) 0.1906(4) 0.42931(12) 0.0300(7) Uani 1 1 d . . .
N5 N 0.28825(18) 0.0602(4) 0.38133(12) 0.0278(6) Uani 1 1 d . . .
C1 C 0.3416(3) -0.2972(5) 0.23812(18) 0.0454(11) Uani 1 1 d . . .
H1 H 0.3106 -0.4026 0.2328 0.054 Uiso 1 1 calc R . .
C2 C 0.3286(3) -0.2082(6) 0.28846(17) 0.0461(11) Uani 1 1 d . . .
H2 H 0.2895 -0.2520 0.3168 0.055 Uiso 1 1 calc R . .
C3 C 0.3736(2) -0.0531(5) 0.29752(14) 0.0278(7) Uani 1 1 d . . .
C4 C 0.4269(2) 0.0084(5) 0.25284(15) 0.0323(8) Uani 1 1 d . . .
H4 H 0.4565 0.1158 0.2563 0.039 Uiso 1 1 calc R . .
C5 C 0.4361(2) -0.0896(5) 0.20319(16) 0.0315(8) Uani 1 1 d . . .
H5 H 0.4724 -0.0462 0.1732 0.038 Uiso 1 1 calc R . .
C6 C 0.2271(2) 0.3403(5) 0.56558(16) 0.0325(8) Uani 1 1 d . . .
H6 H 0.2506 0.3908 0.5993 0.039 Uiso 1 1 calc R . .
C7 C 0.2854(2) 0.2867(4) 0.52351(15) 0.0309(8) Uani 1 1 d . . .
H7 H 0.3475 0.3002 0.5288 0.037 Uiso 1 1 calc R . .
C8 C 0.2531(2) 0.2129(4) 0.47330(14) 0.0271(7) Uani 1 1 d . . .
C9 C 0.1603(2) 0.1966(5) 0.46761(16) 0.0350(8) Uani 1 1 d . . .
H9 H 0.1352 0.1480 0.4340 0.042 Uiso 1 1 calc R . .
C10 C 0.1058(2) 0.2530(5) 0.51198(16) 0.0368(8) Uani 1 1 d . . .
H10 H 0.0434 0.2410 0.5079 0.044 Uiso 1 1 calc R . .
C11 C 0.3650(2) 0.0408(5) 0.35270(14) 0.0269(7) Uani 1 1 d . . .
C12 C 0.3144(2) 0.1543(4) 0.42769(14) 0.0271(7) Uani 1 1 d . . .

loop_
_atom_site_aniso_label
_atom_site_aniso_U_11
_atom_site_aniso_U_22
_atom_site_aniso_U_33
_atom_site_aniso_U_23
_atom_site_aniso_U_13
_atom_site_aniso_U_12
Zn1 0.0279(2) 0.0321(3) 0.0203(2) -0.00042(16) -0.00088(15) 0.00011(16)
Cl1 0.0660(7) 0.0372(5) 0.0452(6) -0.0106(5) -0.0185(5) 0.0156(5)
N1 0.0281(14) 0.0373(16) 0.0227(14) -0.0018(13) 0.0045(11) -0.0029(13)
N2 0.0291(14) 0.0342(16) 0.0251(15) -0.0022(13) 0.0010(11) 0.0021(13)
N3 0.0268(14) 0.0403(18) 0.0225(15) -0.0046(13) 0.0026(11) -0.0001(13)
N4 0.0304(14) 0.0379(17) 0.0216(15) -0.0047(13) 0.0040(11) 0.0012(13)
N5 0.0269(14) 0.0324(15) 0.0241(15) -0.0025(12) -0.0001(11) 0.0041(13)
C1 0.044(2) 0.052(3) 0.040(2) -0.0154(19) 0.0169(17) -0.024(2)
C2 0.042(2) 0.059(3) 0.037(2) -0.0130(19) 0.0188(17) -0.023(2)
C3 0.0250(16) 0.0375(19) 0.0209(16) -0.0009(14) -0.0003(13) 0.0034(14)
C4 0.044(2) 0.0271(18) 0.0258(18) 0.0013(15) -0.0002(15) -0.0041(16)
C5 0.038(2) 0.036(2) 0.0203(17) 0.0052(14) 0.0047(14) -0.0032(16)
C6 0.0349(19) 0.036(2) 0.0263(18) -0.0044(15) -0.0016(14) 0.0028(16)
C7 0.0276(17) 0.0358(19) 0.0291(18) 0.0003(15) -0.0009(13) 0.0038(15)
C8 0.0324(16) 0.0285(17) 0.0205(15) 0.0037(14) 0.0029(13) 0.0058(15)
C9 0.0311(18) 0.050(2) 0.0241(18) -0.0074(16) -0.0005(14) -0.0029(17)
C10 0.0285(18) 0.050(2) 0.032(2) -0.0102(18) 0.0029(14) -0.0004(17)
C11 0.0268(16) 0.0333(18) 0.0208(16) 0.0014(14) -0.0018(13) 0.0024(15)
C12 0.0277(16) 0.0322(18) 0.0215(17) 0.0015(14) 0.0030(13) 0.0031(14)

loop_
_atom_type_symbol
_atom_type_description
_atom_type_scat_dispersion_real
_atom_type_scat_dispersion_imag
_atom_type_scat_source
C C 0.0033 0.0016 'International Tables Vol C Tables 4.2.6.8 and 6.1.1.4'
H H 0.0000 0.0000 'International Tables Vol C Tables 4.2.6.8 and 6.1.1.4'
N N 0.0061 0.0033 'International Tables Vol C Tables 4.2.6.8 and 6.1.1.4'
Zn Zn 0.2839 1.4301 'International Tables Vol C Tables 4.2.6.8 and 6.1.1.4'
Cl Cl 0.1484 0.1585 'International Tables Vol C Tables 4.2.6.8 and 6.1.1.4'

loop_
_geom_angle_atom_site_label_1
_geom_angle_atom_site_label_2
_geom_angle_atom_site_label_3
_geom_angle
_geom_angle_site_symmetry_1
_geom_angle_site_symmetry_3
_geom_angle_publ_flag
N3 Zn1 N2 114.10(12) . 6_666 ?
N3 Zn1 N1 107.45(12) . 7_666 ?
N2 Zn1 N1 104.56(12) 6_666 7_666 ?
N3 Zn1 Cl1 114.32(10) . . ?
N2 Zn1 Cl1 109.80(9) 6_666 . ?
N1 Zn1 Cl1 105.76(9) 7_666 . ?
C5 N1 C1 117.2(3) . . ?
C5 N1 Zn1 120.6(2) . 7_656 ?
C1 N1 Zn1 121.3(3) . 7_656 ?
C10 N2 C6 117.5(3) . . ?
C10 N2 Zn1 127.1(2) . 6_566 ?
C6 N2 Zn1 115.4(2) . 6_566 ?
C11 N3 N4 106.9(3) . . ?
C11 N3 Zn1 132.2(2) . . ?
N4 N3 Zn1 119.1(2) . . ?
C12 N4 N3 104.0(3) . . ?
C11 N5 C12 102.0(3) . . ?
N1 C1 C2 123.5(4) . . ?
N1 C1 H1 118.3 . . ?
C2 C1 H1 118.3 . . ?
C1 C2 C3 119.5(3) . . ?
C1 C2 H2 120.2 . . ?
C3 C2 H2 120.2 . . ?
C2 C3 C4 117.2(3) . . ?
C2 C3 C11 120.8(3) . . ?
C4 C3 C11 122.0(3) . . ?
C5 C4 C3 119.5(3) . . ?
C5 C4 H4 120.3 . . ?
C3 C4 H4 120.3 . . ?
N1 C5 C4 122.9(3) . . ?
N1 C5 H5 118.5 . . ?
C4 C5 H5 118.5 . . ?
N2 C6 C7 122.7(3) . . ?
N2 C6 H6 118.6 . . ?
C7 C6 H6 118.6 . . ?
C6 C7 C8 120.1(3) . . ?
C6 C7 H7 119.9 . . ?
C8 C7 H7 119.9 . . ?
C7 C8 C9 117.5(3) . . ?
C7 C8 C12 121.0(3) . . ?
C9 C8 C12 121.5(3) . . ?
C10 C9 C8 119.0(3) . . ?
C10 C9 H9 120.5 . . ?
C8 C9 H9 120.5 . . ?
N2 C10 C9 123.1(3) . . ?
N2 C10 H10 118.4 . . ?
C9 C10 H10 118.4 . . ?
N5 C11 N3 112.4(3) . . ?
N5 C11 C3 124.2(3) . . ?
N3 C11 C3 123.4(3) . . ?
N4 C12 N5 114.6(3) . . ?
N4 C12 C8 121.6(3) . . ?
N5 C12 C8 123.8(3) . . ?

loop_
_geom_bond_atom_site_label_1
_geom_bond_atom_site_label_2
_geom_bond_distance
_geom_bond_site_symmetry_2
_geom_bond_publ_flag
Zn1 N3 1.972(3) . ?
Zn1 N2 2.022(3) 6_666 ?
Zn1 N1 2.062(3) 7_666 ?
Zn1 Cl1 2.2162(11) . ?
N1 C5 1.329(5) . ?
N1 C1 1.338(4) . ?
N1 Zn1 2.062(3) 7_656 ?
N2 C10 1.338(5) . ?
N2 C6 1.343(4) . ?
N2 Zn1 2.022(3) 6_566 ?
N3 C11 1.351(4) . ?
N3 N4 1.367(4) . ?
N4 C12 1.333(4) . ?
N5 C11 1.330(4) . ?
N5 C12 1.351(4) . ?
C1 C2 1.365(5) . ?
C1 H1 0.9400 . ?
C2 C3 1.383(5) . ?
C2 H2 0.9400 . ?
C3 C4 1.387(5) . ?
C3 C11 1.472(4) . ?
C4 C5 1.380(5) . ?
C4 H4 0.9400 . ?
C5 H5 0.9400 . ?
C6 C7 1.368(5) . ?
C6 H6 0.9400 . ?
C7 C8 1.380(5) . ?
C7 H7 0.9400 . ?
C8 C9 1.394(5) . ?
C8 C12 1.467(4) . ?
C9 C10 1.378(5) . ?
C9 H9 0.9400 . ?
C10 H10 0.9400 . ?

loop_
_geom_hbond_atom_site_label_D
_geom_hbond_atom_site_label_H
_geom_hbond_atom_site_label_A
_geom_hbond_distance_DH
_geom_hbond_distance_HA
_geom_hbond_distance_DA
_geom_hbond_angle_DHA
_geom_hbond_site_symmetry_A
C2 H2 N5 0.94 2.38 3.289(5) 163.3 2_545

loop_
_geom_torsion_atom_site_label_1
_geom_torsion_atom_site_label_2
_geom_torsion_atom_site_label_3
_geom_torsion_atom_site_label_4
_geom_torsion
_geom_torsion_site_symmetry_1
_geom_torsion_site_symmetry_2
_geom_torsion_site_symmetry_3
_geom_torsion_site_symmetry_4
_geom_torsion_publ_flag
N2 Zn1 N3 C11 -160.2(3) 6_666 . . . ?
N1 Zn1 N3 C11 84.4(3) 7_666 . . . ?
Cl1 Zn1 N3 C11 -32.6(4) . . . . ?
N2 Zn1 N3 N4 2.4(3) 6_666 . . . ?
N1 Zn1 N3 N4 -113.0(3) 7_666 . . . ?
Cl1 Zn1 N3 N4 130.0(2) . . . . ?
C11 N3 N4 C12 -0.8(4) . . . . ?
Zn1 N3 N4 C12 -167.4(2) . . . . ?
C5 N1 C1 C2 -2.8(6) . . . . ?
Zn1 N1 C1 C2 166.4(3) 7_656 . . . ?
N1 C1 C2 C3 -0.3(7) . . . . ?
C1 C2 C3 C4 3.1(6) . . . . ?
C1 C2 C3 C11 -176.5(4) . . . . ?
C2 C3 C4 C5 -2.9(5) . . . . ?
C11 C3 C4 C5 176.6(3) . . . . ?
C1 N1 C5 C4 2.9(5) . . . . ?
Zn1 N1 C5 C4 -166.3(3) 7_656 . . . ?
C3 C4 C5 N1 -0.1(6) . . . . ?
C10 N2 C6 C7 -0.5(5) . . . . ?
Zn1 N2 C6 C7 178.2(3) 6_566 . . . ?
N2 C6 C7 C8 0.3(6) . . . . ?
C6 C7 C8 C9 0.2(5) . . . . ?
C6 C7 C8 C12 -179.9(3) . . . . ?
C7 C8 C9 C10 -0.5(5) . . . . ?
C12 C8 C9 C10 179.6(4) . . . . ?
C6 N2 C10 C9 0.2(6) . . . . ?
Zn1 N2 C10 C9 -178.3(3) 6_566 . . . ?
C8 C9 C10 N2 0.3(6) . . . . ?
C12 N5 C11 N3 0.3(4) . . . . ?
C12 N5 C11 C3 -179.5(3) . . . . ?
N4 N3 C11 N5 0.3(4) . . . . ?
Zn1 N3 C11 N5 164.5(3) . . . . ?
N4 N3 C11 C3 -179.9(3) . . . . ?
Zn1 N3 C11 C3 -15.7(5) . . . . ?
C2 C3 C11 N5 -41.6(5) . . . . ?
C4 C3 C11 N5 138.8(4) . . . . ?
C2 C3 C11 N3 138.6(4) . . . . ?
C4 C3 C11 N3 -41.0(5) . . . . ?
N3 N4 C12 N5 1.1(4) . . . . ?
N3 N4 C12 C8 -179.1(3) . . . . ?
C11 N5 C12 N4 -0.9(4) . . . . ?
C11 N5 C12 C8 179.3(3) . . . . ?
C7 C8 C12 N4 -9.1(5) . . . . ?
C9 C8 C12 N4 170.7(3) . . . . ?
C7 C8 C12 N5 170.7(3) . . . . ?
C9 C8 C12 N5 -9.5(5) . . . . ?
